data_7703735
loop_
_publ_author_name
'Meng, Ting'
'Liu, Tong'
'Qin, Qi-Pin'
'Chen, Zi-Lu'
'Zou, Hua-Hong'
'Wang, Kai'
'Liang, Fu-Pei'

_publ_section_title
;
 Mitochondria-localizing dicarbohydrazide Ln complexes and their mechanism
 of in vitro anticancer activity.
;
_journal_issue 14
_journal_name_full 'Dalton transactions (Cambridge, England : 2003)'
_journal_page_first 4404
_journal_page_last 4415
_journal_paper_doi 10.1039/d0dt00210k
_journal_volume 49
_journal_year 2020
_chemical_formula_moiety 'C65 H55 Dy5 N12 O22, C H4 O'
_chemical_formula_sum 'C66 H57 Dy5 N12 O23'
_chemical_formula_weight 2198.73
_space_group_crystal_system triclinic
_space_group_IT_number 2
_space_group_name_Hall '-P 1'
_space_group_name_H-M_alt 'P -1'
_atom_sites_solution_hydrogens mixed
_audit_creation_date 2019-10-08
_audit_creation_method
;
Olex2 1.2
(compiled 2017.08.10 svn.r3458 for OlexSys, GUI svn.r5381)
;
_audit_update_record
;
2020-01-11 deposited with the CCDC.	2020-03-06 downloaded from the CCDC.
;
_cell_angle_alpha 74.828(2)
_cell_angle_beta 73.689(2)
_cell_angle_gamma 62.780(2)
_cell_formula_units_Z 2
_cell_length_a 15.6215(3)
_cell_length_b 16.9622(3)
_cell_length_c 20.0435(4)
_cell_measurement_reflns_used 24011
_cell_measurement_temperature 293(2)
_cell_measurement_theta_max 30.3380
_cell_measurement_theta_min 1.7300
_cell_volume 4477.19(17)
_computing_molecular_graphics 'Olex2 (Dolomanov et al., 2009)'
_computing_publication_material 'Olex2 (Dolomanov et al., 2009)'
_computing_structure_refinement 'XL (Sheldrick, 2008)'
_diffrn_ambient_temperature 293(2)
_diffrn_measured_fraction_theta_full 0.999
_diffrn_measured_fraction_theta_max 0.776
_diffrn_measurement_device_type 'multiwire proportional'
_diffrn_measurement_method 'phi and omega scans'
_diffrn_radiation_monochromator graphite
_diffrn_radiation_type MoK\a
_diffrn_radiation_wavelength 0.71073
_diffrn_reflns_av_R_equivalents 0.0428
_diffrn_reflns_av_unetI/netI 0.0550
_diffrn_reflns_Laue_measured_fraction_full 0.999
_diffrn_reflns_Laue_measured_fraction_max 0.776
_diffrn_reflns_limit_h_max 21
_diffrn_reflns_limit_h_min -18
_diffrn_reflns_limit_k_max 20
_diffrn_reflns_limit_k_min -22
_diffrn_reflns_limit_l_max 25
_diffrn_reflns_limit_l_min -26
_diffrn_reflns_number 51813
_diffrn_reflns_point_group_measured_fraction_full 0.999
_diffrn_reflns_point_group_measured_fraction_max 0.776
_diffrn_reflns_theta_full 25.242
_diffrn_reflns_theta_max 30.228
_diffrn_reflns_theta_min 1.666
_exptl_absorpt_coefficient_mu 4.189
_exptl_absorpt_correction_type multi-scan
_exptl_crystal_colour yellow
_exptl_crystal_density_diffrn 1.631
_exptl_crystal_description block
_exptl_crystal_F_000 2102
_exptl_crystal_size_max 0.36
_exptl_crystal_size_mid 0.29
_exptl_crystal_size_min 0.24
_exptl_transmission_factor_max 0.843
_exptl_transmission_factor_min 0.547
_refine_diff_density_max 3.310
_refine_diff_density_min -1.706
_refine_diff_density_rms 0.193
_refine_ls_extinction_method none
_refine_ls_goodness_of_fit_ref 1.022
_refine_ls_hydrogen_treatment mixed
_refine_ls_matrix_type full
_refine_ls_number_parameters 976
_refine_ls_number_reflns 20688
_refine_ls_number_restraints 16
_refine_ls_restrained_S_all 1.023
_refine_ls_R_factor_all 0.0703
_refine_ls_R_factor_gt 0.0468
_refine_ls_shift/su_max 0.001
_refine_ls_shift/su_mean 0.000
_refine_ls_structure_factor_coef Fsqd
_refine_ls_weighting_details 'w=1/[\s^2^(Fo^2^)+(0.0610P)^2^+24.9750P] where P=(Fo^2^+2Fc^2^)/3'
_refine_ls_weighting_scheme calc
_refine_ls_wR_factor_gt 0.1176
_refine_ls_wR_factor_ref 0.1319
_reflns_Friedel_coverage 0.000
_reflns_number_gt 15281
_reflns_number_total 20688
_reflns_threshold_expression 'I > 2\s(I)'
_cod_data_source_file d0dt00210k2.cif
_cod_data_source_block 222_sq_CCDC1
_cod_depositor_comments 'Adding full bibliography for 7703732--7703737.cif.'
_cod_database_code 7703735
_shelx_shelxl_version_number 2016/6
_shelx_space_group_comment
;
The symmetry employed for this shelxl refinement is uniquely defined
by the following loop, which should always be used as a source of
symmetry information in preference to the above space-group names.
They are only intended as comments.
;
_shelx_estimated_absorpt_t_max 0.433
_shelx_estimated_absorpt_t_min 0.314
_olex2_refinement_description
;
1. Fixed Uiso
 At 1.2 times of:
  All C(H) groups
 At 1.5 times of:
  All C(H,H,H) groups, All O(H) groups, All O(H,H) groups
2. Restrained distances
 O17-H17
 0.85 with sigma of 0.01
 O20-H20
 0.82 with sigma of 0.02
 H20-O20
 0.83 with sigma of 0.02
 H20-Dy4
 2.8 with sigma of 0.02
 H20-Dy2
 2.65 with sigma of 0.02
 H20-Dy1
 2.6 with sigma of 0.02
 H18A-H19
 2.2 with sigma of 0.02
 C65-H17
 2.119108 with sigma of 0.02
 Dy4-H17
 2.978986 with sigma of 0.02
3. Rigid bond restraints
 O17, C65
 with sigma for 1-2 distances of 0.01 and sigma for 1-3 distances of 0.02
4. Uiso/Uaniso restraints and constraints
Uanis(C65) \\sim Ueq: with sigma of 0.01 and sigma for terminal atoms of 0.02
5.a Rotating group:
 O21(H21), O22(H22A,H22B), O23(H23A,H23B)
5.b Aromatic/amide H refined with riding coordinates:
 C2(H2), C7(H7), C3(H3), C53(H53), C5(H5), C11(H11), C33(H33), C10(H10),
 C19(H19A), C22(H22), C44(H44), C17(H17A), C47(H47), C54(H54), C16(H16),
 C38(H38), C46(H46), C45(H45), C18(H18), C35(H35), C39(H39), C55(H55), C30(H30),
  C50(H50), C52(H52), C24(H24), C27(H27), C25(H25), C4(H4), C31(H31), C32(H32),
 C26(H26)
5.c Idealised Me refined as rotating group:
 C57(H57A,H57B,H57C), C61(H61A,H61B,H61C), C59(H59A,H59B,H59C), C66(H66A,H66B,
 H66C), C63(H63A,H63B,H63C), C65(H65A,H65B,H65C)
5.d Idealised tetrahedral OH refined as rotating group:
 O18(H18A)
;
_olex2_submission_special_instructions 'No special instructions were received'

loop_
_space_group_symop_operation_xyz
'x, y, z'
'-x, -y, -z'

loop_
_atom_site_label
_atom_site_type_symbol
_atom_site_fract_x
_atom_site_fract_y
_atom_site_fract_z
_atom_site_U_iso_or_equiv
_atom_site_adp_type
_atom_site_occupancy
_atom_site_site_symmetry_order
_atom_site_calc_flag
_atom_site_refinement_flags_posn
_atom_site_refinement_flags_adp
_atom_site_refinement_flags_occupancy
_atom_site_disorder_assembly
_atom_site_disorder_group
Dy1 Dy 0.29657(2) 0.36133(2) 0.39815(2) 0.02623(8) Uani 1 1 d D . . . .
Dy2 Dy 0.09339(2) 0.40453(2) 0.31230(2) 0.02767(8) Uani 1 1 d D . . . .
Dy4 Dy 0.41535(2) 0.26655(2) 0.22901(2) 0.02696(8) Uani 1 1 d D . . . .
Dy3 Dy 0.20875(2) 0.46508(2) 0.11673(2) 0.03159(9) Uani 1 1 d . . . . .
Dy5 Dy 0.33089(3) 0.05721(3) 0.32173(2) 0.03608(9) Uani 1 1 d . . . . .
O20 O 0.2630(3) 0.3136(3) 0.3102(2) 0.0275(10) Uani 1 1 d D . . . .
O19 O 0.4275(3) 0.3248(4) 0.3124(2) 0.0309(11) Uani 1 1 d . . . . .
O1 O 0.3803(3) 0.3954(4) 0.4509(2) 0.0328(11) Uani 1 1 d . . . . .
O3 O 0.0763(4) 0.4414(4) 0.1958(2) 0.0345(11) Uani 1 1 d . . . . .
O2 O 0.1324(3) 0.3891(4) 0.4205(2) 0.0320(11) Uani 1 1 d . . . . .
O12 O 0.2664(4) 0.1544(4) 0.4029(3) 0.0398(13) Uani 1 1 d . . . . .
O16 O 0.1612(4) 0.1196(4) 0.3225(3) 0.0423(13) Uani 1 1 d . . . . .
O4 O 0.2896(4) 0.4272(4) 0.0123(3) 0.0420(13) Uani 1 1 d . . . . .
O13 O 0.2771(4) 0.3071(3) 0.1618(2) 0.0329(11) Uani 1 1 d . . . . .
O21 O 0.0039(3) 0.5559(4) 0.3309(2) 0.0341(11) Uani 1 1 d . . . . .
H21 H -0.003356 0.592169 0.290456 0.051 Uiso 1 1 d GR . . . .
O9 O 0.2326(3) 0.4992(3) 0.3276(2) 0.0311(11) Uani 1 1 d . . . . .
O15 O 0.1028(4) 0.2672(4) 0.3157(3) 0.0371(12) Uani 1 1 d . . . . .
O17 O 0.4992(4) 0.1953(4) 0.1281(3) 0.0468(14) Uani 1 1 d D U . . .
H17 H 0.529(7) 0.1377(8) 0.1293(13) 0.070 Uiso 1 1 d DR . . . .
O14 O 0.3207(4) 0.1728(3) 0.2233(3) 0.0327(11) Uani 1 1 d . . . . .
O8 O 0.2910(5) -0.0452(4) 0.4013(3) 0.0576(18) Uani 1 1 d . . . . .
O6 O 0.3654(3) 0.4075(3) 0.1487(2) 0.0321(11) Uani 1 1 d . . . . .
N2 N 0.1051(4) 0.3859(4) 0.5393(3) 0.0290(13) Uani 1 1 d . . . . .
O18 O 0.5178(4) 0.4287(4) 0.3337(3) 0.0453(14) Uani 1 1 d . . . . .
H18A H 0.480136 0.421843 0.370278 0.068 Uiso 1 1 calc DGR . . . .
O7 O 0.4482(4) 0.1202(3) 0.3007(3) 0.0351(11) Uani 1 1 d . . . . .
O10 O 0.1820(3) 0.4936(4) 0.2368(2) 0.0304(11) Uani 1 1 d . . . . .
O11 O 0.3268(4) 0.2176(4) 0.4518(2) 0.0336(11) Uani 1 1 d . . . . .
O5 O 0.0936(4) 0.6047(4) 0.0936(3) 0.0448(13) Uani 1 1 d . . . . .
N1 N 0.2024(4) 0.3814(4) 0.5226(3) 0.0298(13) Uani 1 1 d . . . . .
O22 O 0.4681(5) -0.0362(5) 0.2470(4) 0.068(2) Uani 1 1 d . . . . .
H22A H 0.499636 -0.094519 0.254599 0.103 Uiso 1 1 d GR . . . .
H22B H 0.497962 -0.019535 0.205717 0.103 Uiso 1 1 d GR . . . .
C8 C 0.0780(4) 0.3892(5) 0.4826(3) 0.0238(13) Uani 1 1 d . . . . .
N3 N -0.0364(4) 0.4029(4) 0.4209(3) 0.0303(13) Uani 1 1 d . . . . .
O23 O 0.3102(6) -0.0140(5) 0.2411(4) 0.069(2) Uani 1 1 d . . . . .
H23A H 0.370188 -0.048369 0.211850 0.103 Uiso 1 1 d GR . . . .
H23B H 0.274758 0.027140 0.204850 0.103 Uiso 1 1 d GR . . . .
N12 N 0.4596(4) -0.0224(4) 0.3947(4) 0.0396(15) Uani 1 1 d . . . . .
N7 N 0.2900(5) 0.5701(4) 0.0794(3) 0.0390(15) Uani 1 1 d . . . . .
C58 C 0.2069(5) 0.5324(5) 0.2692(3) 0.0291(14) Uani 1 1 d . . . . .
N4 N -0.0692(4) 0.4314(4) 0.2908(3) 0.0313(13) Uani 1 1 d . . . . .
N10 N 0.5922(4) 0.1706(4) 0.2515(3) 0.0311(13) Uani 1 1 d . . . . .
C60 C 0.2894(5) 0.1631(5) 0.4555(4) 0.0319(16) Uani 1 1 d . . . . .
C2 C 0.4887(6) 0.3686(7) 0.5242(4) 0.045(2) Uani 1 1 d . . . . .
H2 H 0.534437 0.375698 0.484595 0.054 Uiso 1 1 calc R . . . .
C14 C -0.1420(5) 0.4256(5) 0.3452(4) 0.0329(16) Uani 1 1 d . . . . .
N6 N 0.1020(4) 0.4308(4) 0.0661(3) 0.0332(13) Uani 1 1 d . . . . .
C21 C 0.0064(5) 0.4408(5) 0.1720(4) 0.0352(16) Uani 1 1 d . . . . .
N9 N 0.5477(4) 0.3289(4) 0.1681(3) 0.0301(13) Uani 1 1 d . . . . .
N5 N 0.0098(5) 0.4373(5) 0.1081(3) 0.0381(15) Uani 1 1 d . . . . .
N8 N 0.3897(5) 0.5340(4) 0.0843(3) 0.0391(15) Uani 1 1 d . . . . .
C1 C 0.3990(5) 0.3769(6) 0.5147(4) 0.0330(16) Uani 1 1 d . . . . .
C57 C 0.2025(7) 0.6238(6) 0.2374(4) 0.0436(19) Uani 1 1 d . . . . .
H57A H 0.182438 0.658969 0.273999 0.065 Uiso 1 1 calc GR . . . .
H57B H 0.156212 0.652369 0.206263 0.065 Uiso 1 1 calc GR . . . .
H57C H 0.266119 0.618900 0.211394 0.065 Uiso 1 1 calc GR . . . .
C7 C 0.2359(5) 0.3721(5) 0.5770(3) 0.0317(16) Uani 1 1 d . . . . .
H7 H 0.195438 0.368585 0.620620 0.038 Uiso 1 1 calc R . . . .
C20 C -0.0817(5) 0.4406(5) 0.2257(4) 0.0343(16) Uani 1 1 d . . . . .
N11 N 0.5438(4) -0.0033(5) 0.3712(4) 0.0416(17) Uani 1 1 d . . . . .
C3 C 0.5114(7) 0.3504(8) 0.5892(4) 0.065(3) Uani 1 1 d . . . . .
H3 H 0.572044 0.344352 0.593207 0.078 Uiso 1 1 calc R . . . .
C53 C 0.3497(6) -0.2133(6) 0.5906(4) 0.0419(19) Uani 1 1 d . . . . .
H53 H 0.362855 -0.251478 0.632780 0.050 Uiso 1 1 calc R . . . .
C5 C 0.3550(7) 0.3489(8) 0.6424(4) 0.061(3) Uani 1 1 d . . . . .
H5 H 0.309992 0.342233 0.682643 0.073 Uiso 1 1 calc R . . . .
C43 C 0.7607(5) 0.1501(6) 0.2390(4) 0.0371(17) Uani 1 1 d . . . . .
C41 C 0.6414(5) 0.2842(5) 0.1787(4) 0.0319(15) Uani 1 1 d . . . . .
C6 C 0.3308(5) 0.3666(6) 0.5762(3) 0.0337(17) Uani 1 1 d . . . . .
C62 C 0.2703(5) 0.2335(5) 0.1798(3) 0.0318(15) Uani 1 1 d . . . . .
C11 C -0.1782(5) 0.3956(6) 0.5404(4) 0.0369(17) Uani 1 1 d . . . . .
H11 H -0.224922 0.392833 0.580521 0.044 Uiso 1 1 calc R . . . .
C33 C 0.1469(8) 0.7971(7) -0.0018(5) 0.068(3) Uani 1 1 d . . . . .
H33 H 0.199115 0.813830 -0.015965 0.082 Uiso 1 1 calc R . . . .
C10 C -0.0891(5) 0.3896(6) 0.5464(4) 0.0361(17) Uani 1 1 d . . . . .
H10 H -0.075317 0.382716 0.590359 0.043 Uiso 1 1 calc R . . . .
C19 C -0.1657(5) 0.4441(6) 0.2108(4) 0.0398(18) Uani 1 1 d . . . . .
H19A H -0.171395 0.449426 0.164672 0.048 Uiso 1 1 calc R . . . .
C42 C 0.6651(5) 0.1988(5) 0.2242(4) 0.0335(16) Uani 1 1 d . . . . .
C22 C 0.1143(6) 0.4093(5) 0.0055(4) 0.0437(19) Uani 1 1 d . . . . .
H22 H 0.061421 0.406895 -0.005153 0.052 Uiso 1 1 calc R . . . .
C49 C 0.5281(5) 0.0682(5) 0.3245(4) 0.0361(17) Uani 1 1 d . . . . .
C44 C 0.8324(6) 0.1860(6) 0.2055(4) 0.0440(19) Uani 1 1 d . . . . .
H44 H 0.895954 0.153662 0.214074 0.053 Uiso 1 1 calc R . . . .
C17 C -0.2881(6) 0.4129(6) 0.4625(4) 0.044(2) Uani 1 1 d . . . . .
H17A H -0.337623 0.411342 0.500936 0.052 Uiso 1 1 calc R . . . .
C47 C 0.7064(6) 0.0390(6) 0.3137(4) 0.0422(19) Uani 1 1 d . . . . .
H47 H 0.717993 -0.014759 0.344629 0.051 Uiso 1 1 calc R . . . .
C54 C 0.2641(6) -0.1901(6) 0.5679(5) 0.0433(19) Uani 1 1 d . . . . .
H54 H 0.219211 -0.213036 0.595349 0.052 Uiso 1 1 calc R . . . .
C9 C -0.0200(5) 0.3941(5) 0.4846(3) 0.0301(15) Uani 1 1 d . . . . .
C16 C -0.3017(6) 0.4217(6) 0.3968(4) 0.0429(19) Uani 1 1 d . . . . .
H16 H -0.359611 0.423449 0.390976 0.051 Uiso 1 1 calc R . . . .
C36 C 0.4190(5) 0.4538(5) 0.1194(4) 0.0338(16) Uani 1 1 d . . . . .
C48 C 0.6129(5) 0.0932(5) 0.2961(4) 0.0340(16) Uani 1 1 d . . . . .
C12 C -0.1983(5) 0.4059(6) 0.4733(4) 0.0373(17) Uani 1 1 d . . . . .
C13 C -0.1244(5) 0.4108(5) 0.4154(4) 0.0305(15) Uani 1 1 d . . . . .
C15 C -0.2295(6) 0.4284(6) 0.3361(4) 0.0386(17) Uani 1 1 d . . . . .
C37 C 0.5234(6) 0.4072(5) 0.1273(4) 0.0364(16) Uani 1 1 d . . . . .
C56 C 0.3103(6) -0.0970(6) 0.4610(5) 0.0421(19) Uani 1 1 d . . . . .
C61 C 0.2040(6) 0.2159(6) 0.1507(5) 0.048(2) Uani 1 1 d . . . . .
H61A H 0.216047 0.230748 0.100344 0.072 Uiso 1 1 calc GR . . . .
H61B H 0.137059 0.252014 0.169275 0.072 Uiso 1 1 calc GR . . . .
H61C H 0.216074 0.153593 0.163764 0.072 Uiso 1 1 calc GR . . . .
C40 C 0.7142(5) 0.3165(5) 0.1473(4) 0.0337(16) Uani 1 1 d . . . . .
C38 C 0.5908(6) 0.4454(5) 0.0925(4) 0.0374(17) Uani 1 1 d . . . . .
H38 H 0.571488 0.500274 0.062774 0.045 Uiso 1 1 calc R . . . .
C28 C 0.2895(7) 0.3938(5) -0.0405(4) 0.044(2) Uani 1 1 d . . . . .
C23 C 0.2033(7) 0.3888(6) -0.0467(4) 0.049(2) Uani 1 1 d . . . . .
C64 C 0.0941(6) 0.1951(6) 0.3220(5) 0.045(2) Uani 1 1 d . . . . .
C46 C 0.7793(6) 0.0677(6) 0.2840(5) 0.047(2) Uani 1 1 d . . . . .
H46 H 0.841958 0.032224 0.293770 0.056 Uiso 1 1 calc R . . . .
C34 C 0.1626(7) 0.7106(6) 0.0352(5) 0.051(2) Uani 1 1 d . . . . .
C45 C 0.8103(6) 0.2640(6) 0.1628(4) 0.0424(19) Uani 1 1 d . . . . .
H45 H 0.858712 0.285102 0.142460 0.051 Uiso 1 1 calc R . . . .
C18 C -0.2401(6) 0.4393(6) 0.2667(4) 0.0407(18) Uani 1 1 d . . . . .
H18 H -0.297611 0.443440 0.258049 0.049 Uiso 1 1 calc R . . . .
C51 C 0.3968(5) -0.1199(5) 0.4860(4) 0.0351(16) Uani 1 1 d . . . . .
C59 C 0.2744(6) 0.1067(6) 0.5249(4) 0.0384(18) Uani 1 1 d . . . . .
H59A H 0.225803 0.144453 0.558019 0.058 Uiso 1 1 calc GR . . . .
H59B H 0.335049 0.074824 0.541943 0.058 Uiso 1 1 calc GR . . . .
H59C H 0.252794 0.064467 0.519477 0.058 Uiso 1 1 calc GR . . . .
C35 C 0.2592(7) 0.6539(6) 0.0495(4) 0.049(2) Uani 1 1 d . . . . .
H35 H 0.304290 0.679241 0.036133 0.059 Uiso 1 1 calc R . . . .
C39 C 0.6853(6) 0.3998(6) 0.1035(4) 0.0405(18) Uani 1 1 d . . . . .
H39 H 0.730648 0.424329 0.081848 0.049 Uiso 1 1 calc R . . . .
C55 C 0.2442(6) -0.1340(6) 0.5058(5) 0.048(2) Uani 1 1 d . . . . .
H55 H 0.185688 -0.119432 0.492360 0.058 Uiso 1 1 calc R . . . .
C29 C 0.0854(7) 0.6843(6) 0.0565(4) 0.050(2) Uani 1 1 d . . . . .
C30 C -0.0063(8) 0.7474(6) 0.0387(5) 0.059(3) Uani 1 1 d . . . . .
H30 H -0.059289 0.731922 0.051448 0.071 Uiso 1 1 calc R . . . .
C50 C 0.4695(5) -0.0856(5) 0.4484(4) 0.0360(17) Uani 1 1 d . . . . .
H50 H 0.528501 -0.111246 0.464318 0.043 Uiso 1 1 calc R . . . .
C66 C 0.4699(6) 0.5095(7) 0.2927(5) 0.054(2) Uani 1 1 d . . . . .
H66A H 0.517150 0.524742 0.256076 0.081 Uiso 1 1 calc GR . . . .
H66B H 0.434511 0.555904 0.321601 0.081 Uiso 1 1 calc GR . . . .
H66C H 0.424961 0.503613 0.272113 0.081 Uiso 1 1 calc GR . . . .
C52 C 0.4150(5) -0.1786(5) 0.5492(4) 0.0384(17) Uani 1 1 d . . . . .
H52 H 0.473087 -0.194579 0.563766 0.046 Uiso 1 1 calc R . . . .
C24 C 0.2078(9) 0.3560(7) -0.1062(5) 0.062(3) Uani 1 1 d . . . . .
H24 H 0.152452 0.352704 -0.111759 0.074 Uiso 1 1 calc R . . . .
C27 C 0.3730(8) 0.3667(6) -0.0935(4) 0.058(3) Uani 1 1 d . . . . .
H27 H 0.429289 0.370543 -0.090356 0.070 Uiso 1 1 calc R . . . .
C25 C 0.2919(10) 0.3289(8) -0.1557(5) 0.072(3) Uani 1 1 d . . . . .
H25 H 0.293393 0.306315 -0.193729 0.086 Uiso 1 1 calc R . . . .
C4 C 0.4438(7) 0.3410(10) 0.6492(5) 0.077(4) Uani 1 1 d . . . . .
H4 H 0.458499 0.329582 0.693572 0.093 Uiso 1 1 calc R . . . .
C31 C -0.0172(10) 0.8309(7) 0.0028(7) 0.082(4) Uani 1 1 d . . . . .
H31 H -0.078172 0.871094 -0.008086 0.098 Uiso 1 1 calc R . . . .
C32 C 0.0575(10) 0.8579(7) -0.0178(6) 0.084(4) Uani 1 1 d . . . . .
H32 H 0.048061 0.915292 -0.041796 0.101 Uiso 1 1 calc R . . . .
C26 C 0.3733(10) 0.3348(8) -0.1496(5) 0.076(4) Uani 1 1 d . . . . .
H26 H 0.429666 0.317026 -0.183948 0.092 Uiso 1 1 calc R . . . .
C63 C -0.0085(7) 0.2026(8) 0.3253(10) 0.102(6) Uani 1 1 d . . . . .
H63A H -0.004312 0.145019 0.323263 0.153 Uiso 1 1 calc GR . . . .
H63B H -0.035263 0.245064 0.286148 0.153 Uiso 1 1 calc GR . . . .
H63C H -0.050120 0.222480 0.368454 0.153 Uiso 1 1 calc GR . . . .
C65 C 0.5027(11) 0.2475(11) 0.0484(6) 0.115(5) Uani 1 1 d D U . . .
H65A H 0.567835 0.221445 0.021782 0.173 Uiso 1 1 calc GR . . . .
H65B H 0.484976 0.309658 0.048421 0.173 Uiso 1 1 calc GR . . . .
H65C H 0.457541 0.242424 0.027526 0.173 Uiso 1 1 calc GR . . . .
H20 H 0.2583(13) 0.2678(10) 0.3362(10) 0.07(3) Uiso 1 1 d D . . . .
H19 H 0.468(7) 0.337(6) 0.310(4) 0.04(3) Uiso 1 1 d D . . . .

loop_
_atom_site_aniso_label
_atom_site_aniso_U_11
_atom_site_aniso_U_22
_atom_site_aniso_U_33
_atom_site_aniso_U_23
_atom_site_aniso_U_13
_atom_site_aniso_U_12
Dy1 0.02089(15) 0.0493(2) 0.01505(14) -0.00341(12) -0.00310(11) -0.02107(14)
Dy2 0.02244(16) 0.0499(2) 0.01682(14) -0.00563(13) -0.00544(11) -0.01887(14)
Dy4 0.02564(16) 0.03868(18) 0.01806(15) -0.00156(12) -0.00431(11) -0.01599(14)
Dy3 0.03509(18) 0.04065(19) 0.01478(15) -0.00298(13) -0.00556(12) -0.01236(15)
Dy5 0.03374(19) 0.0425(2) 0.0386(2) 0.00544(15) -0.01643(15) -0.02213(16)
O20 0.021(2) 0.049(3) 0.018(2) -0.003(2) -0.0052(17) -0.019(2)
O19 0.018(2) 0.055(3) 0.025(2) -0.006(2) 0.0014(18) -0.023(2)
O1 0.027(2) 0.068(4) 0.013(2) -0.004(2) -0.0049(17) -0.028(2)
O3 0.039(3) 0.053(3) 0.019(2) -0.004(2) -0.013(2) -0.022(2)
O2 0.020(2) 0.069(4) 0.015(2) -0.009(2) -0.0007(17) -0.026(2)
O12 0.034(3) 0.066(4) 0.030(3) -0.001(2) -0.011(2) -0.029(3)
O16 0.034(3) 0.056(4) 0.047(3) -0.007(3) -0.014(2) -0.023(3)
O4 0.048(3) 0.054(3) 0.017(2) -0.002(2) -0.001(2) -0.020(3)
O13 0.036(3) 0.039(3) 0.023(2) 0.001(2) -0.011(2) -0.016(2)
O21 0.029(3) 0.056(3) 0.022(2) -0.001(2) -0.0104(19) -0.021(2)
O9 0.030(3) 0.049(3) 0.018(2) -0.006(2) -0.0057(18) -0.018(2)
O15 0.033(3) 0.053(3) 0.034(3) -0.004(2) -0.013(2) -0.023(2)
O17 0.038(3) 0.057(4) 0.042(3) -0.020(3) -0.002(2) -0.014(3)
O14 0.033(3) 0.039(3) 0.031(3) -0.002(2) -0.012(2) -0.018(2)
O8 0.057(4) 0.071(4) 0.063(4) 0.032(3) -0.041(3) -0.048(3)
O6 0.032(3) 0.046(3) 0.012(2) 0.0008(19) -0.0020(18) -0.015(2)
N2 0.019(3) 0.055(4) 0.020(3) -0.006(2) -0.002(2) -0.023(3)
O18 0.034(3) 0.078(4) 0.031(3) 0.005(3) -0.010(2) -0.035(3)
O7 0.030(3) 0.038(3) 0.040(3) 0.005(2) -0.013(2) -0.018(2)
O10 0.026(2) 0.056(3) 0.014(2) -0.005(2) -0.0036(17) -0.021(2)
O11 0.032(3) 0.052(3) 0.026(2) 0.001(2) -0.013(2) -0.025(2)
O5 0.047(3) 0.048(3) 0.033(3) -0.004(2) -0.013(2) -0.012(3)
N1 0.021(3) 0.055(4) 0.020(3) -0.004(2) -0.004(2) -0.022(3)
O22 0.062(4) 0.051(4) 0.070(5) -0.008(3) 0.000(4) -0.012(3)
C8 0.023(3) 0.043(4) 0.013(3) -0.004(2) -0.004(2) -0.019(3)
N3 0.026(3) 0.052(4) 0.024(3) -0.006(3) -0.009(2) -0.022(3)
O23 0.105(6) 0.062(4) 0.065(5) -0.007(3) -0.031(4) -0.050(4)
N12 0.030(3) 0.044(4) 0.046(4) 0.006(3) -0.011(3) -0.022(3)
N7 0.041(4) 0.040(4) 0.026(3) 0.001(3) -0.001(3) -0.015(3)
C58 0.023(3) 0.045(4) 0.020(3) -0.007(3) -0.003(2) -0.015(3)
N4 0.026(3) 0.049(4) 0.027(3) -0.011(3) -0.010(2) -0.017(3)
N10 0.030(3) 0.044(3) 0.024(3) -0.002(2) -0.005(2) -0.021(3)
C60 0.015(3) 0.052(4) 0.024(3) -0.003(3) -0.001(2) -0.013(3)
C2 0.032(4) 0.099(7) 0.022(4) -0.012(4) -0.001(3) -0.043(4)
C14 0.023(3) 0.052(5) 0.031(4) -0.012(3) -0.008(3) -0.018(3)
N6 0.033(3) 0.041(3) 0.023(3) -0.005(2) -0.016(2) -0.007(3)
C21 0.029(4) 0.049(4) 0.026(4) -0.008(3) -0.013(3) -0.009(3)
N9 0.030(3) 0.045(4) 0.016(3) -0.003(2) -0.002(2) -0.018(3)
N5 0.035(3) 0.054(4) 0.027(3) -0.009(3) -0.016(3) -0.013(3)
N8 0.045(4) 0.041(4) 0.029(3) 0.001(3) -0.002(3) -0.022(3)
C1 0.030(4) 0.061(5) 0.021(3) -0.004(3) -0.007(3) -0.029(3)
C57 0.059(5) 0.048(5) 0.023(4) 0.000(3) -0.008(3) -0.024(4)
C7 0.031(4) 0.063(5) 0.013(3) -0.001(3) -0.004(2) -0.032(4)
C20 0.034(4) 0.042(4) 0.030(4) -0.011(3) -0.013(3) -0.011(3)
N11 0.028(3) 0.048(4) 0.048(4) 0.020(3) -0.018(3) -0.023(3)
C3 0.044(5) 0.145(10) 0.029(4) 0.003(5) -0.016(4) -0.062(6)
C53 0.037(4) 0.051(5) 0.032(4) 0.004(3) -0.008(3) -0.017(4)
C5 0.052(5) 0.142(10) 0.018(4) -0.001(5) -0.009(3) -0.069(6)
C43 0.032(4) 0.058(5) 0.027(4) -0.003(3) -0.009(3) -0.024(4)
C41 0.032(4) 0.051(4) 0.022(3) -0.012(3) 0.004(3) -0.026(3)
C6 0.028(4) 0.069(5) 0.016(3) -0.002(3) -0.007(3) -0.031(4)
C62 0.035(4) 0.044(4) 0.019(3) -0.009(3) -0.007(3) -0.015(3)
C11 0.027(4) 0.065(5) 0.030(4) -0.007(3) -0.002(3) -0.030(4)
C33 0.065(6) 0.053(6) 0.055(6) 0.007(5) -0.002(5) -0.012(5)
C10 0.033(4) 0.067(5) 0.025(3) -0.007(3) -0.004(3) -0.036(4)
C19 0.034(4) 0.065(5) 0.027(4) -0.015(3) -0.015(3) -0.017(4)
C42 0.027(4) 0.052(5) 0.027(3) -0.006(3) 0.000(3) -0.024(3)
C22 0.055(5) 0.046(5) 0.023(4) -0.003(3) -0.023(3) -0.007(4)
C49 0.028(4) 0.044(4) 0.040(4) 0.003(3) -0.012(3) -0.021(3)
C44 0.031(4) 0.062(5) 0.043(5) -0.008(4) -0.001(3) -0.026(4)
C17 0.030(4) 0.076(6) 0.041(4) -0.012(4) -0.006(3) -0.036(4)
C47 0.036(4) 0.052(5) 0.037(4) 0.007(4) -0.015(3) -0.020(4)
C54 0.042(4) 0.045(5) 0.047(5) -0.001(4) -0.009(4) -0.025(4)
C9 0.026(3) 0.055(4) 0.019(3) -0.003(3) -0.006(3) -0.026(3)
C16 0.030(4) 0.071(6) 0.041(4) -0.009(4) -0.010(3) -0.030(4)
C36 0.039(4) 0.043(4) 0.019(3) 0.000(3) -0.001(3) -0.022(3)
C48 0.033(4) 0.044(4) 0.029(4) 0.002(3) -0.011(3) -0.021(3)
C12 0.030(4) 0.056(5) 0.039(4) -0.001(3) -0.010(3) -0.030(4)
C13 0.024(3) 0.047(4) 0.027(3) -0.007(3) -0.007(3) -0.019(3)
C15 0.037(4) 0.052(5) 0.039(4) -0.010(4) -0.015(3) -0.023(4)
C37 0.039(4) 0.042(4) 0.026(4) -0.007(3) 0.004(3) -0.020(3)
C56 0.038(4) 0.045(5) 0.052(5) 0.005(4) -0.017(4) -0.025(4)
C61 0.041(5) 0.062(5) 0.050(5) -0.008(4) -0.026(4) -0.019(4)
C40 0.034(4) 0.049(4) 0.026(3) -0.005(3) -0.001(3) -0.027(3)
C38 0.048(5) 0.040(4) 0.027(4) 0.001(3) -0.005(3) -0.024(4)
C28 0.080(6) 0.040(4) 0.012(3) 0.007(3) -0.009(3) -0.031(4)
C23 0.072(6) 0.041(5) 0.022(4) -0.007(3) -0.016(4) -0.008(4)
C64 0.031(4) 0.060(6) 0.054(5) -0.017(4) -0.007(4) -0.025(4)
C46 0.028(4) 0.055(5) 0.057(5) 0.002(4) -0.017(4) -0.017(4)
C34 0.055(5) 0.039(5) 0.039(5) 0.000(4) 0.000(4) -0.010(4)
C45 0.034(4) 0.065(6) 0.038(4) -0.007(4) -0.003(3) -0.032(4)
C18 0.035(4) 0.056(5) 0.042(4) -0.008(4) -0.021(3) -0.021(4)
C51 0.035(4) 0.034(4) 0.038(4) 0.003(3) -0.009(3) -0.019(3)
C59 0.036(4) 0.059(5) 0.026(4) 0.005(3) -0.008(3) -0.030(4)
C35 0.059(6) 0.045(5) 0.031(4) -0.011(4) 0.004(4) -0.016(4)
C39 0.048(5) 0.056(5) 0.029(4) 0.000(3) -0.001(3) -0.037(4)
C55 0.037(4) 0.052(5) 0.059(6) 0.004(4) -0.017(4) -0.024(4)
C29 0.061(6) 0.042(5) 0.031(4) -0.005(4) -0.014(4) -0.005(4)
C30 0.063(6) 0.054(6) 0.044(5) 0.000(4) -0.021(4) -0.007(5)
C50 0.025(3) 0.040(4) 0.042(4) 0.007(3) -0.017(3) -0.015(3)
C66 0.039(5) 0.068(6) 0.061(6) -0.006(5) -0.007(4) -0.031(4)
C52 0.029(4) 0.043(4) 0.040(4) 0.000(3) -0.012(3) -0.013(3)
C24 0.090(8) 0.058(6) 0.032(5) -0.012(4) -0.019(5) -0.020(5)
C27 0.085(7) 0.051(5) 0.024(4) -0.008(4) 0.016(4) -0.029(5)
C25 0.102(9) 0.075(7) 0.032(5) -0.024(5) -0.004(5) -0.030(7)
C4 0.062(6) 0.172(12) 0.028(4) -0.002(6) -0.014(4) -0.078(8)
C31 0.085(9) 0.051(6) 0.075(8) 0.003(6) -0.027(7) 0.001(6)
C32 0.087(9) 0.041(6) 0.074(8) 0.018(5) -0.008(6) -0.003(6)
C26 0.117(10) 0.067(7) 0.036(5) -0.021(5) 0.021(6) -0.044(7)
C63 0.035(5) 0.074(8) 0.220(18) -0.064(10) -0.018(8) -0.023(5)
C65 0.106(10) 0.187(13) 0.058(6) -0.055(7) 0.005(7) -0.058(10)

loop_
_atom_type_symbol
_atom_type_description
_atom_type_scat_dispersion_real
_atom_type_scat_dispersion_imag
_atom_type_scat_source
C C 0.0033 0.0016 'International Tables Vol C Tables 4.2.6.8 and 6.1.1.4'
H H 0.0000 0.0000 'International Tables Vol C Tables 4.2.6.8 and 6.1.1.4'
Dy Dy -0.1892 4.4098 'International Tables Vol C Tables 4.2.6.8 and 6.1.1.4'
N N 0.0061 0.0033 'International Tables Vol C Tables 4.2.6.8 and 6.1.1.4'
O O 0.0106 0.0060 'International Tables Vol C Tables 4.2.6.8 and 6.1.1.4'

loop_
_geom_angle_atom_site_label_1
_geom_angle_atom_site_label_2
_geom_angle_atom_site_label_3
_geom_angle
_geom_angle_site_symmetry_1
_geom_angle_site_symmetry_3
_geom_angle_publ_flag
Dy2 Dy1 Dy4 73.714(9) . . ?
O20 Dy1 Dy2 38.44(11) . . ?
O20 Dy1 Dy4 38.20(10) . . ?
O20 Dy1 N1 128.46(16) . . ?
O19 Dy1 Dy2 103.36(13) . . ?
O19 Dy1 Dy4 32.86(13) . . ?
O19 Dy1 O20 70.87(16) . . ?
O19 Dy1 O1 87.50(17) . . ?
O19 Dy1 O2 139.74(17) . . ?
O19 Dy1 O9 87.14(18) . . ?
O19 Dy1 O11 95.40(19) . . ?
O19 Dy1 N1 156.91(17) . . ?
O1 Dy1 Dy2 156.24(14) . . ?
O1 Dy1 Dy4 120.24(12) . . ?
O1 Dy1 O20 158.36(16) . . ?
O1 Dy1 O2 131.38(17) . . ?
O1 Dy1 O9 97.77(18) . . ?
O1 Dy1 O11 101.02(18) . . ?
O1 Dy1 N1 72.73(16) . . ?
O2 Dy1 Dy2 36.94(11) . . ?
O2 Dy1 Dy4 107.93(11) . . ?
O2 Dy1 O20 69.83(15) . . ?
O2 Dy1 O9 78.58(17) . . ?
O2 Dy1 N1 62.63(16) . . ?
O9 Dy1 Dy2 62.36(11) . . ?
O9 Dy1 Dy4 85.82(12) . . ?
O9 Dy1 O20 81.10(17) . . ?
O9 Dy1 N1 106.86(18) . . ?
O11 Dy1 Dy2 98.94(11) . . ?
O11 Dy1 Dy4 86.27(13) . . ?
O11 Dy1 O20 82.09(17) . . ?
O11 Dy1 O2 87.63(18) . . ?
O11 Dy1 O9 161.13(16) . . ?
O11 Dy1 N1 77.36(19) . . ?
N1 Dy1 Dy2 99.44(12) . . ?
N1 Dy1 Dy4 161.16(14) . . ?
Dy1 Dy2 Dy3 99.093(9) . . ?
O20 Dy2 Dy1 38.71(11) . . ?
O20 Dy2 Dy3 77.78(10) . . ?
O20 Dy2 O10 72.98(16) . . ?
O20 Dy2 N3 122.91(17) . . ?
O20 Dy2 N4 150.62(18) . . ?
O3 Dy2 Dy1 132.43(12) . . ?
O3 Dy2 Dy3 33.41(12) . . ?
O3 Dy2 O20 105.03(16) . . ?
O3 Dy2 O2 165.88(17) . . ?
O3 Dy2 O21 92.32(17) . . ?
O3 Dy2 O10 65.50(16) . . ?
O3 Dy2 N3 127.96(17) . . ?
O3 Dy2 N4 64.06(18) . . ?
O2 Dy2 Dy1 36.64(10) . . ?
O2 Dy2 Dy3 133.90(10) . . ?
O2 Dy2 O20 69.81(16) . . ?
O2 Dy2 O21 81.60(18) . . ?
O2 Dy2 O10 100.40(15) . . ?
O2 Dy2 N3 62.74(15) . . ?
O2 Dy2 N4 126.77(17) . . ?
O21 Dy2 Dy1 94.85(11) . . ?
O21 Dy2 Dy3 94.26(11) . . ?
O21 Dy2 O20 128.13(16) . . ?
O21 Dy2 O10 70.83(16) . . ?
O21 Dy2 N3 74.46(18) . . ?
O21 Dy2 N4 80.82(18) . . ?
O15 Dy2 Dy1 104.33(12) . . ?
O15 Dy2 Dy3 102.89(13) . . ?
O15 Dy2 O20 78.10(17) . . ?
O15 Dy2 O3 89.93(18) . . ?
O15 Dy2 O2 101.49(18) . . ?
O15 Dy2 O21 151.67(17) . . ?
O15 Dy2 O10 134.61(18) . . ?
O15 Dy2 N3 81.96(19) . . ?
O15 Dy2 N4 74.84(19) . . ?
O10 Dy2 Dy1 72.80(10) . . ?
O10 Dy2 Dy3 37.40(11) . . ?
O10 Dy2 N3 143.36(18) . . ?
O10 Dy2 N4 119.97(17) . . ?
N3 Dy2 Dy1 99.17(12) . . ?
N3 Dy2 Dy3 159.25(13) . . ?
N4 Dy2 Dy1 163.36(13) . . ?
N4 Dy2 Dy3 97.25(13) . . ?
N4 Dy2 N3 64.19(18) . . ?
O20 Dy4 Dy1 38.14(10) . . ?
O20 Dy4 O13 72.29(15) . . ?
O20 Dy4 O14 72.05(16) . . ?
O20 Dy4 O6 93.35(16) . . ?
O20 Dy4 O7 84.62(17) . . ?
O20 Dy4 N10 130.31(16) . . ?
O20 Dy4 N9 136.31(18) . . ?
O19 Dy4 Dy1 32.57(11) . . ?
O19 Dy4 O20 70.52(15) . . ?
O19 Dy4 O13 133.84(17) . . ?
O19 Dy4 O17 145.68(18) . . ?
O19 Dy4 O14 135.87(16) . . ?
O19 Dy4 O6 94.66(18) . . ?
O19 Dy4 O7 93.55(18) . . ?
O19 Dy4 N10 74.97(18) . . ?
O19 Dy4 N9 75.34(17) . . ?
O13 Dy4 Dy1 107.51(11) . . ?
O13 Dy4 O14 49.02(15) . . ?
O13 Dy4 N9 117.48(16) . . ?
O17 Dy4 Dy1 174.97(15) . . ?
O17 Dy4 O20 143.71(18) . . ?
O17 Dy4 O13 76.25(18) . . ?
O17 Dy4 O14 73.82(18) . . ?
O17 Dy4 O6 86.99(19) . . ?
O17 Dy4 O7 89.1(2) . . ?
O17 Dy4 N10 75.94(19) . . ?
O17 Dy4 N9 75.0(2) . . ?
O14 Dy4 Dy1 105.95(11) . . ?
O6 Dy4 Dy1 97.73(11) . . ?
O6 Dy4 O13 61.27(16) . . ?
O6 Dy4 O14 110.11(16) . . ?
O6 Dy4 N10 124.42(17) . . ?
O6 Dy4 N9 62.88(17) . . ?
O7 Dy4 Dy1 86.52(13) . . ?
O7 Dy4 O13 109.21(16) . . ?
O7 Dy4 O14 60.29(15) . . ?
O7 Dy4 O6 170.35(17) . . ?
O7 Dy4 N10 62.84(17) . . ?
O7 Dy4 N9 124.41(17) . . ?
N10 Dy4 Dy1 99.84(13) . . ?
N10 Dy4 O13 151.15(18) . . ?
N10 Dy4 O14 114.71(17) . . ?
N10 Dy4 N9 61.66(18) . . ?
N9 Dy4 Dy1 105.53(13) . . ?
N9 Dy4 O14 148.42(17) . . ?
O3 Dy3 Dy2 32.75(11) . . ?
O3 Dy3 O13 75.87(17) . . ?
O3 Dy3 O6 121.44(15) . . ?
O3 Dy3 O10 64.80(15) . . ?
O3 Dy3 N7 142.3(2) . . ?
O3 Dy3 N6 63.41(18) . . ?
O4 Dy3 Dy2 150.84(15) . . ?
O4 Dy3 O3 133.36(19) . . ?
O4 Dy3 O13 86.48(19) . . ?
O4 Dy3 O6 86.63(18) . . ?
O4 Dy3 O10 158.26(18) . . ?
O4 Dy3 O5 104.6(2) . . ?
O4 Dy3 N7 81.4(2) . . ?
O4 Dy3 N6 72.6(2) . . ?
O13 Dy3 Dy2 66.16(12) . . ?
O13 Dy3 O10 87.86(17) . . ?
O13 Dy3 N7 128.64(19) . . ?
O13 Dy3 N6 85.58(18) . . ?
O6 Dy3 Dy2 90.27(10) . . ?
O6 Dy3 O13 64.65(17) . . ?
O6 Dy3 O10 71.99(15) . . ?
O6 Dy3 N7 64.95(19) . . ?
O6 Dy3 N6 144.85(19) . . ?
O10 Dy3 Dy2 37.28(11) . . ?
O10 Dy3 N7 85.85(18) . . ?
O10 Dy3 N6 127.84(17) . . ?
O5 Dy3 Dy2 98.55(14) . . ?
O5 Dy3 O3 83.2(2) . . ?
O5 Dy3 O13 158.47(19) . . ?
O5 Dy3 O6 133.2(2) . . ?
O5 Dy3 O10 87.89(19) . . ?
O5 Dy3 N7 72.0(2) . . ?
O5 Dy3 N6 80.4(2) . . ?
N7 Dy3 Dy2 123.12(15) . . ?
N7 Dy3 N6 135.6(2) . . ?
N6 Dy3 Dy2 94.46(14) . . ?
O12 Dy5 O16 77.32(18) . . ?
O12 Dy5 O14 93.89(18) . . ?
O12 Dy5 O7 76.01(18) . . ?
O12 Dy5 O22 150.2(2) . . ?
O12 Dy5 O23 150.9(2) . . ?
O12 Dy5 N12 81.7(2) . . ?
O16 Dy5 O14 80.29(18) . . ?
O16 Dy5 O7 133.80(18) . . ?
O16 Dy5 O22 131.4(2) . . ?
O16 Dy5 O23 73.6(2) . . ?
O16 Dy5 N12 145.3(2) . . ?
O14 Dy5 O7 64.77(16) . . ?
O14 Dy5 O22 85.2(2) . . ?
O14 Dy5 O23 82.8(2) . . ?
O14 Dy5 N12 128.82(18) . . ?
O8 Dy5 O12 91.1(2) . . ?
O8 Dy5 O16 80.2(2) . . ?
O8 Dy5 O14 158.31(18) . . ?
O8 Dy5 O7 136.83(18) . . ?
O8 Dy5 O22 100.7(3) . . ?
O8 Dy5 O23 82.6(2) . . ?
O8 Dy5 N12 72.80(19) . . ?
O7 Dy5 O23 126.8(2) . . ?
O7 Dy5 N12 64.72(18) . . ?
O22 Dy5 O7 76.7(2) . . ?
O22 Dy5 O23 58.6(3) . . ?
O22 Dy5 N12 76.0(2) . . ?
O23 Dy5 N12 122.6(3) . . ?
Dy1 O20 Dy4 103.66(16) . . ?
Dy1 O20 H20 94.8(15) . . ?
Dy2 O20 Dy1 102.85(18) . . ?
Dy2 O20 Dy4 140.7(2) . . ?
Dy2 O20 H20 98.1(13) . . ?
Dy4 O20 H20 108.0(13) . . ?
Dy1 O19 Dy4 114.6(2) . . ?
Dy1 O19 H19 121(6) . . ?
Dy4 O19 H19 124(6) . . ?
C1 O1 Dy1 135.9(4) . . ?
Dy2 O3 Dy3 113.84(19) . . ?
C21 O3 Dy2 125.6(4) . . ?
C21 O3 Dy3 120.2(4) . . ?
Dy1 O2 Dy2 106.41(17) . . ?
C8 O2 Dy1 124.5(4) . . ?
C8 O2 Dy2 128.9(4) . . ?
C60 O12 Dy5 138.2(5) . . ?
C64 O16 Dy5 135.8(5) . . ?
C28 O4 Dy3 144.0(5) . . ?
Dy3 O13 Dy4 110.90(19) . . ?
C62 O13 Dy4 97.3(4) . . ?
C62 O13 Dy3 150.2(5) . . ?
Dy2 O21 H21 110.6 . . ?
C58 O9 Dy1 140.9(5) . . ?
C64 O15 Dy2 171.1(5) . . ?
Dy4 O17 H17 124.2(16) . . ?
C65 O17 Dy4 124.4(6) . . ?
C65 O17 H17 111.3(16) . . ?
Dy5 O14 Dy4 111.17(18) . . ?
C62 O14 Dy4 93.8(4) . . ?
C62 O14 Dy5 148.9(5) . . ?
C56 O8 Dy5 141.6(5) . . ?
Dy3 O6 Dy4 117.5(2) . . ?
C36 O6 Dy4 125.3(4) . . ?
C36 O6 Dy3 117.1(4) . . ?
C8 N2 N1 110.1(5) . . ?
C66 O18 H18A 109.5 . . ?
Dy5 O7 Dy4 118.61(19) . . ?
C49 O7 Dy4 125.5(4) . . ?
C49 O7 Dy5 115.6(4) . . ?
Dy2 O10 Dy3 105.32(18) . . ?
C58 O10 Dy2 115.1(4) . . ?
C58 O10 Dy3 139.2(4) . . ?
C60 O11 Dy1 134.5(4) . . ?
C29 O5 Dy3 140.1(6) . . ?
N2 N1 Dy1 117.6(4) . . ?
C7 N1 Dy1 127.8(4) . . ?
C7 N1 N2 113.3(5) . . ?
Dy5 O22 H22A 127.8 . . ?
Dy5 O22 H22B 127.6 . . ?
H22A O22 H22B 104.6 . . ?
O2 C8 N2 123.9(5) . . ?
O2 C8 C9 114.5(5) . . ?
N2 C8 C9 121.6(5) . . ?
C9 N3 Dy2 121.1(4) . . ?
C9 N3 C13 118.4(6) . . ?
C13 N3 Dy2 120.5(4) . . ?
Dy5 O23 H23A 114.8 . . ?
Dy5 O23 H23B 114.5 . . ?
H23A O23 H23B 99.2 . . ?
N11 N12 Dy5 116.4(4) . . ?
C50 N12 Dy5 131.8(5) . . ?
C50 N12 N11 111.5(6) . . ?
N8 N7 Dy3 117.1(4) . . ?
C35 N7 Dy3 131.1(6) . . ?
C35 N7 N8 111.5(7) . . ?
O9 C58 O10 123.5(7) . . ?
O9 C58 C57 117.8(6) . . ?
O10 C58 C57 118.6(6) . . ?
C14 N4 Dy2 120.9(4) . . ?
C20 N4 Dy2 120.4(5) . . ?
C20 N4 C14 118.1(6) . . ?
C42 N10 Dy4 122.5(5) . . ?
C48 N10 Dy4 120.1(4) . . ?
C48 N10 C42 117.2(6) . . ?
O12 C60 O11 122.7(6) . . ?
O12 C60 C59 119.4(7) . . ?
O11 C60 C59 117.9(6) . . ?
C1 C2 H2 118.7 . . ?
C3 C2 H2 118.7 . . ?
C3 C2 C1 122.6(7) . . ?
N4 C14 C13 117.0(6) . . ?
N4 C14 C15 123.2(7) . . ?
C15 C14 C13 119.7(6) . . ?
N5 N6 Dy3 117.4(4) . . ?
C22 N6 Dy3 131.3(6) . . ?
C22 N6 N5 111.3(6) . . ?
O3 C21 C20 115.7(6) . . ?
N5 C21 O3 125.5(7) . . ?
N5 C21 C20 118.7(6) . . ?
C41 N9 Dy4 122.1(4) . . ?
C37 N9 Dy4 119.8(5) . . ?
C37 N9 C41 118.1(6) . . ?
C21 N5 N6 110.6(6) . . ?
C36 N8 N7 112.3(6) . . ?
O1 C1 C2 120.2(6) . . ?
O1 C1 C6 122.7(6) . . ?
C2 C1 C6 117.1(6) . . ?
C58 C57 H57A 109.5 . . ?
C58 C57 H57B 109.5 . . ?
C58 C57 H57C 109.5 . . ?
H57A C57 H57B 109.5 . . ?
H57A C57 H57C 109.5 . . ?
H57B C57 H57C 109.5 . . ?
N1 C7 H7 117.2 . . ?
N1 C7 C6 125.5(6) . . ?
C6 C7 H7 117.2 . . ?
N4 C20 C21 111.9(6) . . ?
N4 C20 C19 123.3(7) . . ?
C19 C20 C21 124.6(6) . . ?
C49 N11 N12 111.2(6) . . ?
C2 C3 H3 120.0 . . ?
C2 C3 C4 120.0(7) . . ?
C4 C3 H3 120.0 . . ?
C54 C53 H53 120.8 . . ?
C52 C53 H53 120.8 . . ?
C52 C53 C54 118.4(7) . . ?
C6 C5 H5 119.2 . . ?
C4 C5 H5 119.2 . . ?
C4 C5 C6 121.5(7) . . ?
C42 C43 C44 118.5(7) . . ?
C46 C43 C42 116.7(7) . . ?
C46 C43 C44 124.7(7) . . ?
N9 C41 C42 116.5(6) . . ?
N9 C41 C40 123.5(7) . . ?
C40 C41 C42 120.0(7) . . ?
C1 C6 C7 125.0(6) . . ?
C5 C6 C1 119.5(6) . . ?
C5 C6 C7 115.6(6) . . ?
O13 C62 O14 119.7(6) . . ?
O13 C62 C61 120.8(7) . . ?
O14 C62 C61 119.4(7) . . ?
C10 C11 H11 119.9 . . ?
C10 C11 C12 120.2(6) . . ?
C12 C11 H11 119.9 . . ?
C34 C33 H33 118.8 . . ?
C32 C33 H33 118.8 . . ?
C32 C33 C34 122.4(11) . . ?
C11 C10 H10 120.8 . . ?
C11 C10 C9 118.5(6) . . ?
C9 C10 H10 120.8 . . ?
C20 C19 H19A 121.0 . . ?
C18 C19 C20 118.0(7) . . ?
C18 C19 H19A 121.0 . . ?
N10 C42 C43 123.6(7) . . ?
N10 C42 C41 117.1(6) . . ?
C43 C42 C41 119.3(6) . . ?
N6 C22 H22 117.3 . . ?
N6 C22 C23 125.3(8) . . ?
C23 C22 H22 117.3 . . ?
O7 C49 C48 117.1(6) . . ?
N11 C49 O7 127.8(6) . . ?
N11 C49 C48 115.1(6) . . ?
C43 C44 H44 119.1 . . ?
C45 C44 C43 121.8(8) . . ?
C45 C44 H44 119.1 . . ?
C16 C17 H17A 119.8 . . ?
C16 C17 C12 120.4(7) . . ?
C12 C17 H17A 119.8 . . ?
C48 C47 H47 120.9 . . ?
C46 C47 H47 120.9 . . ?
C46 C47 C48 118.2(7) . . ?
C53 C54 H54 119.4 . . ?
C55 C54 C53 121.2(7) . . ?
C55 C54 H54 119.4 . . ?
N3 C9 C8 112.6(5) . . ?
N3 C9 C10 122.7(6) . . ?
C10 C9 C8 124.7(6) . . ?
C17 C16 H16 119.2 . . ?
C17 C16 C15 121.7(7) . . ?
C15 C16 H16 119.2 . . ?
O6 C36 C37 116.0(6) . . ?
N8 C36 O6 126.3(7) . . ?
N8 C36 C37 117.8(6) . . ?
N10 C48 C49 113.5(6) . . ?
N10 C48 C47 123.6(6) . . ?
C47 C48 C49 122.9(7) . . ?
C11 C12 C17 123.7(7) . . ?
C13 C12 C11 116.3(6) . . ?
C13 C12 C17 120.0(7) . . ?
N3 C13 C14 117.0(6) . . ?
N3 C13 C12 123.9(6) . . ?
C12 C13 C14 119.1(6) . . ?
C14 C15 C16 118.9(7) . . ?
C18 C15 C14 116.7(7) . . ?
C18 C15 C16 124.3(7) . . ?
N9 C37 C36 115.4(6) . . ?
N9 C37 C38 123.1(7) . . ?
C38 C37 C36 121.5(7) . . ?
O8 C56 C51 123.0(7) . . ?
O8 C56 C55 121.2(7) . . ?
C51 C56 C55 115.8(7) . . ?
C62 C61 H61A 109.5 . . ?
C62 C61 H61B 109.5 . . ?
C62 C61 H61C 109.5 . . ?
H61A C61 H61B 109.5 . . ?
H61A C61 H61C 109.5 . . ?
H61B C61 H61C 109.5 . . ?
C41 C40 C45 118.6(7) . . ?
C39 C40 C41 116.5(7) . . ?
C39 C40 C45 124.9(7) . . ?
C37 C38 H38 120.8 . . ?
C39 C38 C37 118.4(7) . . ?
C39 C38 H38 120.8 . . ?
O4 C28 C23 120.9(8) . . ?
O4 C28 C27 120.4(9) . . ?
C27 C28 C23 118.6(8) . . ?
C28 C23 C22 124.7(7) . . ?
C24 C23 C22 117.7(9) . . ?
C24 C23 C28 117.6(9) . . ?
O16 C64 O15 126.0(7) . . ?
O16 C64 C63 116.8(8) . . ?
O15 C64 C63 117.2(8) . . ?
C43 C46 H46 119.7 . . ?
C47 C46 C43 120.7(7) . . ?
C47 C46 H46 119.7 . . ?
C33 C34 C35 117.0(9) . . ?
C29 C34 C33 119.5(9) . . ?
C29 C34 C35 123.5(8) . . ?
C44 C45 C40 121.8(7) . . ?
C44 C45 H45 119.1 . . ?
C40 C45 H45 119.1 . . ?
C19 C18 C15 120.5(7) . . ?
C19 C18 H18 119.7 . . ?
C15 C18 H18 119.7 . . ?
C56 C51 C50 122.9(7) . . ?
C52 C51 C56 120.1(7) . . ?
C52 C51 C50 117.0(7) . . ?
C60 C59 H59A 109.5 . . ?
C60 C59 H59B 109.5 . . ?
C60 C59 H59C 109.5 . . ?
H59A C59 H59B 109.5 . . ?
H59A C59 H59C 109.5 . . ?
H59B C59 H59C 109.5 . . ?
N7 C35 C34 126.4(9) . . ?
N7 C35 H35 116.8 . . ?
C34 C35 H35 116.8 . . ?
C40 C39 H39 119.8 . . ?
C38 C39 C40 120.4(7) . . ?
C38 C39 H39 119.8 . . ?
C54 C55 C56 122.2(8) . . ?
C54 C55 H55 118.9 . . ?
C56 C55 H55 118.9 . . ?
O5 C29 C34 123.1(8) . . ?
O5 C29 C30 119.4(9) . . ?
C34 C29 C30 117.5(9) . . ?
C29 C30 H30 119.9 . . ?
C31 C30 C29 120.3(11) . . ?
C31 C30 H30 119.9 . . ?
N12 C50 C51 125.6(7) . . ?
N12 C50 H50 117.2 . . ?
C51 C50 H50 117.2 . . ?
O18 C66 H66A 109.5 . . ?
O18 C66 H66B 109.5 . . ?
O18 C66 H66C 109.5 . . ?
H66A C66 H66B 109.5 . . ?
H66A C66 H66C 109.5 . . ?
H66B C66 H66C 109.5 . . ?
C53 C52 C51 122.3(7) . . ?
C53 C52 H52 118.9 . . ?
C51 C52 H52 118.9 . . ?
C23 C24 H24 119.3 . . ?
C25 C24 C23 121.4(11) . . ?
C25 C24 H24 119.3 . . ?
C28 C27 H27 119.4 . . ?
C26 C27 C28 121.3(11) . . ?
C26 C27 H27 119.4 . . ?
C24 C25 H25 119.7 . . ?
C26 C25 C24 120.6(10) . . ?
C26 C25 H25 119.7 . . ?
C3 C4 H4 120.3 . . ?
C5 C4 C3 119.3(8) . . ?
C5 C4 H4 120.3 . . ?
C30 C31 H31 118.6 . . ?
C32 C31 C30 122.9(11) . . ?
C32 C31 H31 118.6 . . ?
C33 C32 H32 121.3 . . ?
C31 C32 C33 117.4(10) . . ?
C31 C32 H32 121.3 . . ?
C27 C26 H26 119.7 . . ?
C25 C26 C27 120.6(10) . . ?
C25 C26 H26 119.7 . . ?
C64 C63 H63A 109.5 . . ?
C64 C63 H63B 109.5 . . ?
C64 C63 H63C 109.5 . . ?
H63A C63 H63B 109.5 . . ?
H63A C63 H63C 109.5 . . ?
H63B C63 H63C 109.5 . . ?
O17 C65 H65A 109.5 . . ?
O17 C65 H65B 109.5 . . ?
O17 C65 H65C 109.5 . . ?
H65A C65 H65B 109.5 . . ?
H65A C65 H65C 109.5 . . ?
H65B C65 H65C 109.5 . . ?

loop_
_geom_bond_atom_site_label_1
_geom_bond_atom_site_label_2
_geom_bond_distance
_geom_bond_site_symmetry_2
_geom_bond_publ_flag
Dy1 Dy2 3.7217(4) . ?
Dy1 Dy4 3.7564(4) . ?
Dy1 O20 2.387(4) . ?
Dy1 O19 2.224(4) . ?
Dy1 O1 2.224(4) . ?
Dy1 O2 2.316(4) . ?
Dy1 O9 2.322(5) . ?
Dy1 O11 2.276(5) . ?
Dy1 N1 2.536(5) . ?
Dy2 Dy3 3.9098(4) . ?
Dy2 O20 2.373(4) . ?
Dy2 O3 2.312(4) . ?
Dy2 O2 2.332(4) . ?
Dy2 O21 2.368(5) . ?
Dy2 O15 2.250(5) . ?
Dy2 O10 2.455(5) . ?
Dy2 N3 2.527(6) . ?
Dy2 N4 2.509(5) . ?
Dy4 O20 2.391(4) . ?
Dy4 O19 2.241(5) . ?
Dy4 O13 2.597(5) . ?
Dy4 O17 2.368(6) . ?
Dy4 O14 2.659(5) . ?
Dy4 O6 2.430(5) . ?
Dy4 O7 2.423(5) . ?
Dy4 N10 2.587(6) . ?
Dy4 N9 2.605(5) . ?
Dy3 O3 2.354(5) . ?
Dy3 O4 2.207(5) . ?
Dy3 O13 2.406(5) . ?
Dy3 O6 2.391(5) . ?
Dy3 O10 2.462(4) . ?
Dy3 O5 2.249(6) . ?
Dy3 N7 2.486(7) . ?
Dy3 N6 2.509(6) . ?
Dy5 O12 2.310(6) . ?
Dy5 O16 2.360(5) . ?
Dy5 O14 2.372(5) . ?
Dy5 O8 2.221(5) . ?
Dy5 O7 2.407(5) . ?
Dy5 O22 2.384(7) . ?
Dy5 O23 2.418(6) . ?
Dy5 N12 2.478(6) . ?
O20 H20 0.837(13) . ?
O19 H19 0.74(8) . ?
O1 C1 1.319(8) . ?
O3 C21 1.313(8) . ?
O2 C8 1.295(7) . ?
O12 C60 1.269(9) . ?
O16 C64 1.229(10) . ?
O4 C28 1.324(9) . ?
O13 C62 1.251(9) . ?
O21 H21 0.8798 . ?
O9 C58 1.249(8) . ?
O15 C64 1.261(10) . ?
O17 H17 0.866(9) . ?
O17 C65 1.611(14) . ?
O14 C62 1.271(8) . ?
O8 C56 1.306(10) . ?
O6 C36 1.322(8) . ?
N2 N1 1.432(7) . ?
N2 C8 1.299(8) . ?
O18 H18A 0.8200 . ?
O18 C66 1.390(11) . ?
O7 C49 1.293(8) . ?
O10 C58 1.266(8) . ?
O11 C60 1.279(9) . ?
O5 C29 1.328(10) . ?
N1 C7 1.280(8) . ?
O22 H22A 0.8733 . ?
O22 H22B 0.8733 . ?
C8 C9 1.484(8) . ?
N3 C9 1.329(8) . ?
N3 C13 1.353(8) . ?
O23 H23A 0.9658 . ?
O23 H23B 0.9643 . ?
N12 N11 1.421(8) . ?
N12 C50 1.293(9) . ?
N7 N8 1.412(9) . ?
N7 C35 1.304(10) . ?
C58 C57 1.492(10) . ?
N4 C14 1.358(9) . ?
N4 C20 1.331(9) . ?
N10 C42 1.355(8) . ?
N10 C48 1.336(9) . ?
C60 C59 1.494(9) . ?
C2 H2 0.9300 . ?
C2 C1 1.404(9) . ?
C2 C3 1.367(10) . ?
C14 C13 1.445(9) . ?
C14 C15 1.407(9) . ?
N6 N5 1.420(9) . ?
N6 C22 1.296(9) . ?
C21 N5 1.284(9) . ?
C21 C20 1.491(10) . ?
N9 C41 1.355(9) . ?
N9 C37 1.313(9) . ?
N8 C36 1.290(9) . ?
C1 C6 1.416(9) . ?
C57 H57A 0.9600 . ?
C57 H57B 0.9600 . ?
C57 H57C 0.9600 . ?
C7 H7 0.9300 . ?
C7 C6 1.438(9) . ?
C20 C19 1.398(10) . ?
N11 C49 1.292(9) . ?
C3 H3 0.9300 . ?
C3 C4 1.388(12) . ?
C53 H53 0.9300 . ?
C53 C54 1.385(11) . ?
C53 C52 1.376(11) . ?
C5 H5 0.9300 . ?
C5 C6 1.401(9) . ?
C5 C4 1.374(11) . ?
C43 C42 1.412(10) . ?
C43 C44 1.436(10) . ?
C43 C46 1.403(11) . ?
C41 C42 1.439(11) . ?
C41 C40 1.407(9) . ?
C62 C61 1.488(10) . ?
C11 H11 0.9300 . ?
C11 C10 1.386(9) . ?
C11 C12 1.414(10) . ?
C33 H33 0.9300 . ?
C33 C34 1.401(13) . ?
C33 C32 1.371(15) . ?
C10 H10 0.9300 . ?
C10 C9 1.409(9) . ?
C19 H19A 0.9300 . ?
C19 C18 1.386(11) . ?
C22 H22 0.9300 . ?
C22 C23 1.442(12) . ?
C49 C48 1.491(9) . ?
C44 H44 0.9300 . ?
C44 C45 1.326(12) . ?
C17 H17A 0.9300 . ?
C17 C16 1.352(11) . ?
C17 C12 1.427(9) . ?
C47 H47 0.9300 . ?
C47 C48 1.412(10) . ?
C47 C46 1.364(11) . ?
C54 H54 0.9300 . ?
C54 C55 1.371(12) . ?
C16 H16 0.9300 . ?
C16 C15 1.429(11) . ?
C36 C37 1.486(11) . ?
C12 C13 1.403(10) . ?
C15 C18 1.401(10) . ?
C37 C38 1.410(10) . ?
C56 C51 1.424(10) . ?
C56 C55 1.430(11) . ?
C61 H61A 0.9600 . ?
C61 H61B 0.9600 . ?
C61 H61C 0.9600 . ?
C40 C45 1.428(11) . ?
C40 C39 1.399(11) . ?
C38 H38 0.9300 . ?
C38 C39 1.371(11) . ?
C28 C23 1.428(13) . ?
C28 C27 1.403(12) . ?
C23 C24 1.415(12) . ?
C64 C63 1.532(11) . ?
C46 H46 0.9300 . ?
C34 C35 1.433(13) . ?
C34 C29 1.392(14) . ?
C45 H45 0.9300 . ?
C18 H18 0.9300 . ?
C51 C50 1.445(10) . ?
C51 C52 1.400(10) . ?
C59 H59A 0.9600 . ?
C59 H59B 0.9600 . ?
C59 H59C 0.9600 . ?
C35 H35 0.9300 . ?
C39 H39 0.9300 . ?
C55 H55 0.9300 . ?
C29 C30 1.418(12) . ?
C30 H30 0.9300 . ?
C30 C31 1.366(15) . ?
C50 H50 0.9300 . ?
C66 H66A 0.9600 . ?
C66 H66B 0.9600 . ?
C66 H66C 0.9600 . ?
C52 H52 0.9300 . ?
C24 H24 0.9300 . ?
C24 C25 1.370(15) . ?
C27 H27 0.9300 . ?
C27 C26 1.369(15) . ?
C25 H25 0.9300 . ?
C25 C26 1.361(17) . ?
C4 H4 0.9300 . ?
C31 H31 0.9300 . ?
C31 C32 1.363(18) . ?
C32 H32 0.9300 . ?
C26 H26 0.9300 . ?
C63 H63A 0.9600 . ?
C63 H63B 0.9600 . ?
C63 H63C 0.9600 . ?
C65 H65A 0.9600 . ?
C65 H65B 0.9600 . ?
C65 H65C 0.9600 . ?

loop_
_geom_torsion_atom_site_label_1
_geom_torsion_atom_site_label_2
_geom_torsion_atom_site_label_3
_geom_torsion_atom_site_label_4
_geom_torsion
_geom_torsion_site_symmetry_1
_geom_torsion_site_symmetry_2
_geom_torsion_site_symmetry_3
_geom_torsion_site_symmetry_4
_geom_torsion_publ_flag
Dy1 O1 C1 C2 147.3(6) . . . . ?
Dy1 O1 C1 C6 -34.1(12) . . . . ?
Dy1 O2 C8 N2 9.8(10) . . . . ?
Dy1 O2 C8 C9 -170.6(5) . . . . ?
Dy1 O9 C58 O10 23.2(11) . . . . ?
Dy1 O9 C58 C57 -158.7(5) . . . . ?
Dy1 O11 C60 O12 42.2(10) . . . . ?
Dy1 O11 C60 C59 -138.9(6) . . . . ?
Dy1 N1 C7 C6 14.0(12) . . . . ?
Dy2 O3 C21 N5 -160.2(6) . . . . ?
Dy2 O3 C21 C20 17.3(9) . . . . ?
Dy2 O2 C8 N2 -175.3(5) . . . . ?
Dy2 O2 C8 C9 4.3(9) . . . . ?
Dy2 O10 C58 O9 35.3(8) . . . . ?
Dy2 O10 C58 C57 -142.8(5) . . . . ?
Dy2 N3 C9 C8 2.0(9) . . . . ?
Dy2 N3 C9 C10 -177.6(6) . . . . ?
Dy2 N3 C13 C14 -3.8(9) . . . . ?
Dy2 N3 C13 C12 176.6(6) . . . . ?
Dy2 N4 C14 C13 5.0(9) . . . . ?
Dy2 N4 C14 C15 -171.4(6) . . . . ?
Dy2 N4 C20 C21 -5.0(8) . . . . ?
Dy2 N4 C20 C19 171.5(6) . . . . ?
Dy4 O13 C62 O14 4.6(7) . . . . ?
Dy4 O13 C62 C61 -175.3(6) . . . . ?
Dy4 O14 C62 O13 -4.5(7) . . . . ?
Dy4 O14 C62 C61 175.4(6) . . . . ?
Dy4 O6 C36 N8 -170.1(6) . . . . ?
Dy4 O6 C36 C37 10.8(9) . . . . ?
Dy4 O7 C49 N11 168.5(7) . . . . ?
Dy4 O7 C49 C48 -10.8(10) . . . . ?
Dy4 N10 C42 C43 176.2(6) . . . . ?
Dy4 N10 C42 C41 -2.7(9) . . . . ?
Dy4 N10 C48 C49 4.2(9) . . . . ?
Dy4 N10 C48 C47 -177.0(6) . . . . ?
Dy4 N9 C41 C42 1.5(8) . . . . ?
Dy4 N9 C41 C40 -179.2(5) . . . . ?
Dy4 N9 C37 C36 -0.4(9) . . . . ?
Dy4 N9 C37 C38 -180.0(6) . . . . ?
Dy3 O3 C21 N5 12.3(11) . . . . ?
Dy3 O3 C21 C20 -170.2(5) . . . . ?
Dy3 O4 C28 C23 15.2(13) . . . . ?
Dy3 O4 C28 C27 -168.0(6) . . . . ?
Dy3 O13 C62 O14 -156.3(6) . . . . ?
Dy3 O13 C62 C61 23.8(13) . . . . ?
Dy3 O6 C36 N8 12.2(10) . . . . ?
Dy3 O6 C36 C37 -166.9(5) . . . . ?
Dy3 O10 C58 O9 -136.5(6) . . . . ?
Dy3 O10 C58 C57 45.5(10) . . . . ?
Dy3 O5 C29 C34 -23.0(14) . . . . ?
Dy3 O5 C29 C30 158.7(7) . . . . ?
Dy3 N7 N8 C36 -11.3(8) . . . . ?
Dy3 N7 C35 C34 5.5(13) . . . . ?
Dy3 N6 N5 C21 -14.3(8) . . . . ?
Dy3 N6 C22 C23 8.1(12) . . . . ?
Dy5 O12 C60 O11 100.0(9) . . . . ?
Dy5 O12 C60 C59 -79.0(8) . . . . ?
Dy5 O16 C64 O15 5.6(14) . . . . ?
Dy5 O16 C64 C63 -178.1(8) . . . . ?
Dy5 O14 C62 O13 139.6(7) . . . . ?
Dy5 O14 C62 C61 -40.5(13) . . . . ?
Dy5 O8 C56 C51 -19.4(16) . . . . ?
Dy5 O8 C56 C55 160.0(8) . . . . ?
Dy5 O7 C49 N11 -17.5(11) . . . . ?
Dy5 O7 C49 C48 163.3(5) . . . . ?
Dy5 N12 N11 C49 15.1(9) . . . . ?
Dy5 N12 C50 C51 -8.0(14) . . . . ?
O1 C1 C6 C7 1.9(13) . . . . ?
O1 C1 C6 C5 -178.6(9) . . . . ?
O3 C21 N5 N6 2.1(11) . . . . ?
O3 C21 C20 N4 -6.7(10) . . . . ?
O3 C21 C20 C19 176.9(7) . . . . ?
O2 C8 C9 N3 -3.7(9) . . . . ?
O2 C8 C9 C10 175.9(7) . . . . ?
O4 C28 C23 C22 -6.9(12) . . . . ?
O4 C28 C23 C24 177.3(7) . . . . ?
O4 C28 C27 C26 -177.8(9) . . . . ?
O8 C56 C51 C50 1.8(14) . . . . ?
O8 C56 C51 C52 -177.6(8) . . . . ?
O8 C56 C55 C54 178.6(9) . . . . ?
O6 C36 C37 N9 -6.2(10) . . . . ?
O6 C36 C37 C38 173.4(7) . . . . ?
N2 N1 C7 C6 -179.3(7) . . . . ?
N2 C8 C9 N3 175.9(7) . . . . ?
N2 C8 C9 C10 -4.5(12) . . . . ?
O7 C49 C48 N10 3.6(11) . . . . ?
O7 C49 C48 C47 -175.3(8) . . . . ?
O5 C29 C30 C31 177.5(9) . . . . ?
N1 N2 C8 O2 -0.5(10) . . . . ?
N1 N2 C8 C9 179.9(6) . . . . ?
N1 C7 C6 C1 4.7(14) . . . . ?
N1 C7 C6 C5 -174.8(9) . . . . ?
C8 N2 N1 Dy1 -7.6(7) . . . . ?
C8 N2 N1 C7 -175.7(7) . . . . ?
N12 N11 C49 O7 1.4(13) . . . . ?
N12 N11 C49 C48 -179.4(7) . . . . ?
N7 N8 C36 O6 -0.3(11) . . . . ?
N7 N8 C36 C37 178.8(6) . . . . ?
N4 C14 C13 N3 -0.7(11) . . . . ?
N4 C14 C13 C12 178.9(7) . . . . ?
N4 C14 C15 C16 179.9(8) . . . . ?
N4 C14 C15 C18 -1.2(12) . . . . ?
N4 C20 C19 C18 1.1(12) . . . . ?
C2 C1 C6 C7 -179.5(8) . . . . ?
C2 C1 C6 C5 0.0(13) . . . . ?
C2 C3 C4 C5 1(2) . . . . ?
C14 N4 C20 C21 -176.8(7) . . . . ?
C14 N4 C20 C19 -0.3(11) . . . . ?
C14 C15 C18 C19 2.0(12) . . . . ?
N6 C22 C23 C28 -3.4(13) . . . . ?
N6 C22 C23 C24 172.4(8) . . . . ?
C21 C20 C19 C18 177.2(8) . . . . ?
N9 C41 C42 N10 0.8(10) . . . . ?
N9 C41 C42 C43 -178.2(7) . . . . ?
N9 C41 C40 C45 179.4(7) . . . . ?
N9 C41 C40 C39 0.5(11) . . . . ?
N9 C37 C38 C39 -2.0(12) . . . . ?
N5 N6 C22 C23 -173.6(7) . . . . ?
N5 C21 C20 N4 171.0(7) . . . . ?
N5 C21 C20 C19 -5.4(12) . . . . ?
N8 N7 C35 C34 179.1(8) . . . . ?
N8 C36 C37 N9 174.6(7) . . . . ?
N8 C36 C37 C38 -5.7(11) . . . . ?
C1 C2 C3 C4 -1.1(18) . . . . ?
C20 N4 C14 C13 176.7(7) . . . . ?
C20 N4 C14 C15 0.3(12) . . . . ?
C20 C21 N5 N6 -175.3(6) . . . . ?
C20 C19 C18 C15 -2.0(13) . . . . ?
N11 N12 C50 C51 178.7(8) . . . . ?
N11 C49 C48 N10 -175.8(7) . . . . ?
N11 C49 C48 C47 5.4(12) . . . . ?
C3 C2 C1 O1 179.3(9) . . . . ?
C3 C2 C1 C6 0.6(14) . . . . ?
C53 C54 C55 C56 0.5(15) . . . . ?
C43 C44 C45 C40 -0.4(14) . . . . ?
C41 N9 C37 C36 -178.5(6) . . . . ?
C41 N9 C37 C38 1.9(11) . . . . ?
C41 C40 C45 C44 0.3(12) . . . . ?
C41 C40 C39 C38 -0.5(11) . . . . ?
C6 C5 C4 C3 0(2) . . . . ?
C11 C10 C9 C8 179.7(7) . . . . ?
C11 C10 C9 N3 -0.8(12) . . . . ?
C11 C12 C13 N3 2.5(12) . . . . ?
C11 C12 C13 C14 -177.1(7) . . . . ?
C33 C34 C35 N7 -175.8(9) . . . . ?
C33 C34 C29 O5 -177.8(9) . . . . ?
C33 C34 C29 C30 0.5(14) . . . . ?
C10 C11 C12 C17 -179.8(8) . . . . ?
C10 C11 C12 C13 -0.9(12) . . . . ?
C42 N10 C48 C49 178.9(7) . . . . ?
C42 N10 C48 C47 -2.3(11) . . . . ?
C42 C43 C44 C45 1.5(13) . . . . ?
C42 C43 C46 C47 -2.4(13) . . . . ?
C42 C41 C40 C45 -1.4(11) . . . . ?
C42 C41 C40 C39 179.7(7) . . . . ?
C22 N6 N5 C21 167.1(7) . . . . ?
C22 C23 C24 C25 -175.3(9) . . . . ?
C44 C43 C42 N10 178.6(7) . . . . ?
C44 C43 C42 C41 -2.5(11) . . . . ?
C44 C43 C46 C47 179.8(8) . . . . ?
C17 C16 C15 C14 0.1(13) . . . . ?
C17 C16 C15 C18 -178.7(9) . . . . ?
C17 C12 C13 N3 -178.5(8) . . . . ?
C17 C12 C13 C14 1.9(12) . . . . ?
C54 C53 C52 C51 1.0(13) . . . . ?
C9 N3 C13 C14 176.4(7) . . . . ?
C9 N3 C13 C12 -3.2(11) . . . . ?
C16 C17 C12 C11 -179.3(9) . . . . ?
C16 C17 C12 C13 1.8(13) . . . . ?
C16 C15 C18 C19 -179.2(8) . . . . ?
C36 C37 C38 C39 178.4(7) . . . . ?
C48 N10 C42 C43 1.6(11) . . . . ?
C48 N10 C42 C41 -177.3(7) . . . . ?
C48 C47 C46 C43 1.9(14) . . . . ?
C12 C11 C10 C9 0.1(12) . . . . ?
C12 C17 C16 C15 -2.8(14) . . . . ?
C13 N3 C9 C8 -178.1(6) . . . . ?
C13 N3 C9 C10 2.3(12) . . . . ?
C13 C14 C15 C16 3.7(12) . . . . ?
C13 C14 C15 C18 -177.4(7) . . . . ?
C15 C14 C13 N3 175.7(7) . . . . ?
C15 C14 C13 C12 -4.6(11) . . . . ?
C37 N9 C41 C42 179.6(7) . . . . ?
C37 N9 C41 C40 -1.2(10) . . . . ?
C37 C38 C39 C40 1.2(12) . . . . ?
C56 C51 C50 N12 10.1(14) . . . . ?
C56 C51 C52 C53 -2.5(13) . . . . ?
C40 C41 C42 N10 -178.5(6) . . . . ?
C40 C41 C42 C43 2.5(11) . . . . ?
C28 C23 C24 C25 0.8(14) . . . . ?
C28 C27 C26 C25 0.3(16) . . . . ?
C23 C28 C27 C26 -1.0(13) . . . . ?
C23 C24 C25 C26 -1.5(17) . . . . ?
C46 C43 C42 N10 0.7(12) . . . . ?
C46 C43 C42 C41 179.6(7) . . . . ?
C46 C43 C44 C45 179.3(9) . . . . ?
C46 C47 C48 N10 0.6(13) . . . . ?
C46 C47 C48 C49 179.3(8) . . . . ?
C34 C33 C32 C31 -1(2) . . . . ?
C34 C29 C30 C31 -0.8(15) . . . . ?
C45 C40 C39 C38 -179.3(8) . . . . ?
C51 C56 C55 C54 -1.9(14) . . . . ?
C35 N7 N8 C36 174.2(7) . . . . ?
C35 C34 C29 O5 1.8(14) . . . . ?
C35 C34 C29 C30 -179.9(9) . . . . ?
C39 C40 C45 C44 179.1(8) . . . . ?
C55 C56 C51 C50 -177.7(8) . . . . ?
C55 C56 C51 C52 2.9(12) . . . . ?
C29 C34 C35 N7 4.7(15) . . . . ?
C29 C30 C31 C32 0.3(19) . . . . ?
C30 C31 C32 C33 1(2) . . . . ?
C50 N12 N11 C49 -170.5(8) . . . . ?
C50 C51 C52 C53 178.0(8) . . . . ?
C52 C53 C54 C55 0.1(14) . . . . ?
C52 C51 C50 N12 -170.4(8) . . . . ?
C24 C25 C26 C27 0.9(18) . . . . ?
C27 C28 C23 C22 176.2(8) . . . . ?
C27 C28 C23 C24 0.4(12) . . . . ?
C4 C5 C6 C1 -0.2(16) . . . . ?
C4 C5 C6 C7 179.4(11) . . . . ?
C32 C33 C34 C35 -179.2(11) . . . . ?
C32 C33 C34 C29 0.4(17) . . . . ?
